data_4336984
loop_
_publ_author_name
'Laleh Tahsini'
'Sarah E. Specht'
'June S. Lum'
'Joshua J. M. Nelson'
'Alexandra F. Long'
'James A. Golen'
'Arnold L. Rheingold'
'Linda H. Doerrer'

_publ_section_title
;
 Structural and Electronic Properties of Old and New A2[M(pinF)2]
 Complexes
;
_journal_name_full 'Inorganic Chemistry'
_journal_page_first 14050
_journal_page_last 14063
_journal_paper_doi 10.1021/ic401837y
_journal_volume 52
_journal_year 2013
_chemical_formula_sum 'C44 H72 Co F24 N2 O4'
_chemical_formula_weight 1207.97
_chemical_name_systematic
; 
 ? 
;
_space_group_IT_number 14
_symmetry_cell_setting monoclinic
_symmetry_space_group_name_Hall '-P 2yn'
_symmetry_space_group_name_H-M 'P 1 21/n 1'
_atom_sites_solution_hydrogens geom
_atom_sites_solution_primary direct
_atom_sites_solution_secondary difmap
_audit_creation_method SHELXL-97
_cell_angle_alpha 90.00
_cell_angle_beta 96.4820(10)
_cell_angle_gamma 90.00
_cell_formula_units_Z 2
_cell_length_a 9.5141(9)
_cell_length_b 14.5636(14)
_cell_length_c 20.004(2)
_cell_measurement_reflns_used 9990
_cell_measurement_temperature 100(2)
_cell_measurement_theta_max 26.35
_cell_measurement_theta_min 2.28
_cell_volume 2754.0(5)
_computing_cell_refinement 'Bruker SAINT'
_computing_data_collection 'Bruker APEX2'
_computing_data_reduction 'Bruker SAINT'
_computing_molecular_graphics 'Bruker SHELXTL'
_computing_publication_material 'Bruker SHELXTL'
_computing_structure_refinement 'SHELXL-97 (Sheldrick, 2008)'
_computing_structure_solution 'SHELXS-97 (Sheldrick, 2008)'
_diffrn_ambient_temperature 100(2)
_diffrn_measured_fraction_theta_full 0.995
_diffrn_measured_fraction_theta_max 0.995
_diffrn_measurement_device_type 'Bruker APEX-II CCD'
_diffrn_measurement_method '\f and \w scans'
_diffrn_radiation_monochromator graphite
_diffrn_radiation_source 'fine-focus sealed tube'
_diffrn_radiation_type MoK\a
_diffrn_radiation_wavelength 0.71073
_diffrn_reflns_av_R_equivalents 0.0331
_diffrn_reflns_av_sigmaI/netI 0.0268
_diffrn_reflns_limit_h_max 10
_diffrn_reflns_limit_h_min -11
_diffrn_reflns_limit_k_max 18
_diffrn_reflns_limit_k_min -16
_diffrn_reflns_limit_l_max 24
_diffrn_reflns_limit_l_min -19
_diffrn_reflns_number 25573
_diffrn_reflns_theta_full 26.42
_diffrn_reflns_theta_max 26.42
_diffrn_reflns_theta_min 1.73
_exptl_absorpt_coefficient_mu 0.433
_exptl_absorpt_correction_T_max 0.8920
_exptl_absorpt_correction_T_min 0.8322
_exptl_absorpt_correction_type multi-scan
_exptl_absorpt_process_details sadabs
_exptl_crystal_colour red
_exptl_crystal_density_diffrn 1.457
_exptl_crystal_description Block
_exptl_crystal_F_000 1250
_exptl_crystal_size_max 0.44
_exptl_crystal_size_mid 0.40
_exptl_crystal_size_min 0.27
_refine_diff_density_max 4.189
_refine_diff_density_min -1.696
_refine_diff_density_rms 0.123
_refine_ls_extinction_method none
_refine_ls_goodness_of_fit_ref 1.034
_refine_ls_hydrogen_treatment constr
_refine_ls_matrix_type full
_refine_ls_number_parameters 429
_refine_ls_number_reflns 5621
_refine_ls_number_restraints 67
_refine_ls_restrained_S_all 1.349
_refine_ls_R_factor_all 0.1105
_refine_ls_R_factor_gt 0.1001
_refine_ls_shift/su_max 0.001
_refine_ls_shift/su_mean 0.000
_refine_ls_structure_factor_coef Fsqd
_refine_ls_weighting_details 'calc w=1/[\s^2^(Fo^2^)+(0.1635P)^2^+11.5296P] where P=(Fo^2^+2Fc^2^)/3'
_refine_ls_weighting_scheme calc
_refine_ls_wR_factor_gt 0.2739
_refine_ls_wR_factor_ref 0.2855
_reflns_number_gt 4832
_reflns_number_total 5621
_reflns_threshold_expression >2sigma(I)
_cod_data_source_file ic401837y_si_002_3.cif
_cod_data_source_block lhd303_Compound_3
_cod_database_code 4336984

loop_
_symmetry_equiv_pos_as_xyz
'x, y, z'
'-x+1/2, y+1/2, -z+1/2'
'-x, -y, -z'
'x-1/2, -y-1/2, z-1/2'

loop_
_atom_site_label
_atom_site_type_symbol
_atom_site_fract_x
_atom_site_fract_y
_atom_site_fract_z
_atom_site_U_iso_or_equiv
_atom_site_adp_type
_atom_site_occupancy
_atom_site_symmetry_multiplicity
_atom_site_calc_flag
_atom_site_refinement_flags
_atom_site_disorder_assembly
_atom_site_disorder_group
Co1 Co 0.0000 0.0000 0.0000 0.0242(4) Uani 1 2 d SD . .
O1 O 0.0574(11) 0.0002(5) -0.0895(4) 0.0289(18) Uani 0.511(4) 1 d PD A 1
O2 O 0.0929(10) -0.1217(5) -0.0047(3) 0.0280(17) Uani 0.511(4) 1 d PD A 1
C1 C 0.0120(13) -0.0951(9) -0.1167(6) 0.0354(10) Uani 0.511(4) 1 d PD A 1
C2 C 0.0940(15) -0.0884(9) -0.1831(6) 0.0354(10) Uani 0.511(4) 1 d PD A 1
C3 C -0.1316(15) -0.1598(11) -0.1132(8) 0.0354(10) Uani 0.511(4) 1 d PD A 1
C4 C 0.1245(12) -0.1449(8) -0.0684(6) 0.0354(10) Uani 0.511(4) 1 d PD A 1
C5 C 0.2754(13) -0.0944(10) -0.0788(7) 0.0354(10) Uani 0.511(4) 1 d PD A 1
C6 C 0.1337(14) -0.2524(9) -0.0698(7) 0.0354(10) Uani 0.511(4) 1 d PD A 1
F1 F 0.1857(11) -0.0325(7) -0.2074(5) 0.037(2) Uani 0.511(4) 1 d PD A 1
F2 F -0.0211(12) -0.0638(8) -0.2118(5) 0.049(3) Uani 0.511(4) 1 d PD A 1
F3 F 0.1207(13) -0.1701(7) -0.2096(6) 0.043(3) Uani 0.511(4) 1 d PD A 1
F4 F -0.2032(8) -0.0835(5) -0.1239(4) 0.0389(8) Uani 0.511(4) 1 d PD A 1
F5 F -0.1463(10) -0.2115(6) -0.1653(4) 0.0389(8) Uani 0.511(4) 1 d PD A 1
F6 F -0.1819(8) -0.1733(5) -0.0563(3) 0.0389(8) Uani 0.511(4) 1 d PD A 1
F7 F 0.3206(10) -0.1394(6) -0.1334(4) 0.035(2) Uani 0.511(4) 1 d PD A 1
F8 F 0.3306(11) -0.0129(6) -0.0917(5) 0.043(2) Uani 0.511(4) 1 d PD A 1
F9 F 0.3644(8) -0.1265(6) -0.0291(4) 0.0423(18) Uani 0.511(4) 1 d PD A 1
F10 F 0.0288(18) -0.298(2) -0.0480(12) 0.078(7) Uani 0.511(4) 1 d PD A 1
F11 F 0.2443(11) -0.2837(8) -0.0330(5) 0.037(2) Uani 0.511(4) 1 d PD A 1
F12 F 0.136(2) -0.289(2) -0.1306(7) 0.032(3) Uani 0.511(4) 1 d PD A 1
O1A O -0.0332(11) -0.0147(5) -0.0999(4) 0.0246(17) Uani 0.489(4) 1 d PD A 2
O2A O -0.0038(10) -0.1325(5) -0.0074(4) 0.0256(17) Uani 0.489(4) 1 d PD A 2
C1A C -0.0290(14) -0.1059(9) -0.1262(6) 0.0354(10) Uani 0.489(4) 1 d PD A 2
C2A C 0.0266(17) -0.0968(10) -0.1946(7) 0.0354(10) Uani 0.489(4) 1 d PD A 2
C3A C -0.1557(15) -0.1645(11) -0.1162(8) 0.0354(10) Uani 0.489(4) 1 d PD A 2
C4A C 0.0307(13) -0.1580(8) -0.0701(6) 0.0354(10) Uani 0.489(4) 1 d PD A 2
C5A C 0.2403(13) -0.1047(10) -0.0777(7) 0.0354(10) Uani 0.489(4) 1 d PD A 2
C6A C 0.0819(15) -0.2578(10) -0.0683(7) 0.0354(10) Uani 0.489(4) 1 d PD A 2
F1A F 0.1224(10) -0.0362(8) -0.2036(6) 0.036(2) Uani 0.489(4) 1 d PD A 2
F2A F -0.0843(9) -0.0646(5) -0.2347(4) 0.0294(18) Uani 0.489(4) 1 d PD A 2
F3A F 0.0578(12) -0.1724(7) -0.2237(6) 0.035(2) Uani 0.489(4) 1 d PD A 2
F4A F -0.2566(8) -0.1133(5) -0.1522(4) 0.0389(8) Uani 0.489(4) 1 d PD A 2
F5A F -0.1482(10) -0.2411(6) -0.1506(4) 0.0389(8) Uani 0.489(4) 1 d PD A 2
F6A F -0.2273(8) -0.2146(5) -0.0740(4) 0.0389(8) Uani 0.489(4) 1 d PD A 2
F7A F 0.3337(12) -0.1556(8) -0.1004(6) 0.049(3) Uani 0.489(4) 1 d PD A 2
F8A F 0.2650(10) -0.0156(6) -0.0836(5) 0.034(2) Uani 0.489(4) 1 d PD A 2
F9A F 0.2857(8) -0.0957(6) -0.0116(4) 0.0375(17) Uani 0.489(4) 1 d PD A 2
F10A F -0.0100(16) -0.3082(13) -0.0423(9) 0.038(3) Uani 0.489(4) 1 d PD A 2
F11A F 0.1921(11) -0.2642(8) -0.0239(6) 0.038(2) Uani 0.489(4) 1 d PD A 2
F12A F 0.105(3) -0.296(3) -0.1223(9) 0.050(6) Uani 0.489(4) 1 d PD A 2
N1 N -0.0404(5) 0.2542(3) 0.8266(2) 0.0277(10) Uani 1 1 d . . .
C7 C -0.0109(6) 0.2432(4) 0.7539(3) 0.0293(12) Uani 1 1 d . . .
H7A H -0.0989 0.2571 0.7243 0.035 Uiso 1 1 calc R . .
H7B H 0.0605 0.2895 0.7445 0.035 Uiso 1 1 calc R . .
C8 C 0.0415(7) 0.1494(4) 0.7347(3) 0.0343(13) Uani 1 1 d . . .
H8A H -0.0201 0.1008 0.7501 0.041 Uiso 1 1 calc R . .
H8B H 0.1390 0.1392 0.7565 0.041 Uiso 1 1 calc R . .
C9 C 0.0393(10) 0.1452(5) 0.6579(4) 0.0512(19) Uani 1 1 d . . .
H9A H -0.0596 0.1510 0.6368 0.061 Uiso 1 1 calc R . .
H9B H 0.0936 0.1977 0.6427 0.061 Uiso 1 1 calc R . .
C10 C 0.1018(10) 0.0564(5) 0.6347(4) 0.055(2) Uani 1 1 d . . .
H10A H 0.0926 0.0548 0.5855 0.083 Uiso 1 1 calc R . .
H10B H 0.0511 0.0041 0.6515 0.083 Uiso 1 1 calc R . .
H10C H 0.2020 0.0529 0.6524 0.083 Uiso 1 1 calc R . .
C11 C -0.1505(6) 0.1852(4) 0.8456(3) 0.0289(12) Uani 1 1 d . . .
H11A H -0.1072 0.1233 0.8472 0.035 Uiso 1 1 calc R . .
H11B H -0.1728 0.1999 0.8915 0.035 Uiso 1 1 calc R . .
C12 C -0.2881(6) 0.1811(4) 0.7994(3) 0.0310(12) Uani 1 1 d . . .
H12A H -0.2689 0.1642 0.7534 0.037 Uiso 1 1 calc R . .
H12B H -0.3343 0.2421 0.7974 0.037 Uiso 1 1 calc R . .
C13 C -0.3854(7) 0.1101(5) 0.8261(3) 0.0399(15) Uani 1 1 d . . .
H13A H -0.4056 0.1283 0.8717 0.048 Uiso 1 1 calc R . .
H13B H -0.3367 0.0499 0.8297 0.048 Uiso 1 1 calc R . .
C14 C -0.5242(8) 0.1004(6) 0.7807(4) 0.0507(18) Uani 1 1 d . . .
H14A H -0.5841 0.0548 0.7998 0.076 Uiso 1 1 calc R . .
H14B H -0.5048 0.0804 0.7359 0.076 Uiso 1 1 calc R . .
H14C H -0.5731 0.1597 0.7772 0.076 Uiso 1 1 calc R . .
C15 C -0.0917(6) 0.3525(4) 0.8308(3) 0.0306(12) Uani 1 1 d . . .
H15A H -0.0166 0.3937 0.8177 0.037 Uiso 1 1 calc R . .
H15B H -0.1753 0.3605 0.7970 0.037 Uiso 1 1 calc R . .
C16 C -0.1313(7) 0.3841(4) 0.8983(3) 0.0341(13) Uani 1 1 d . . .
H16A H -0.0502 0.3748 0.9332 0.041 Uiso 1 1 calc R . .
H16B H -0.2116 0.3470 0.9107 0.041 Uiso 1 1 calc R . .
C17 C -0.1726(8) 0.4856(5) 0.8954(4) 0.0421(15) Uani 1 1 d . . .
H17A H -0.2496 0.4953 0.8585 0.050 Uiso 1 1 calc R . .
H17B H -0.0903 0.5228 0.8856 0.050 Uiso 1 1 calc R . .
C18 C -0.2214(8) 0.5176(5) 0.9614(4) 0.0475(17) Uani 1 1 d . . .
H18A H -0.2502 0.5822 0.9574 0.071 Uiso 1 1 calc R . .
H18B H -0.1436 0.5112 0.9977 0.071 Uiso 1 1 calc R . .
H18C H -0.3018 0.4802 0.9717 0.071 Uiso 1 1 calc R . .
C19 C 0.0892(6) 0.2340(4) 0.8757(3) 0.0310(12) Uani 1 1 d . . .
H19A H 0.1188 0.1700 0.8684 0.037 Uiso 1 1 calc R . .
H19B H 0.0613 0.2375 0.9219 0.037 Uiso 1 1 calc R . .
C20 C 0.2166(6) 0.2959(5) 0.8723(3) 0.0346(13) Uani 1 1 d . . .
H20A H 0.2433 0.2973 0.8259 0.042 Uiso 1 1 calc R . .
H20B H 0.1943 0.3593 0.8856 0.042 Uiso 1 1 calc R . .
C21 C 0.3382(7) 0.2571(5) 0.9207(4) 0.0427(15) Uani 1 1 d . . .
H21A H 0.3084 0.2538 0.9665 0.051 Uiso 1 1 calc R . .
H21B H 0.3593 0.1938 0.9067 0.051 Uiso 1 1 calc R . .
C22 C 0.4718(7) 0.3147(6) 0.9228(4) 0.0493(18) Uani 1 1 d . . .
H22A H 0.5449 0.2888 0.9559 0.074 Uiso 1 1 calc R . .
H22B H 0.4511 0.3778 0.9356 0.074 Uiso 1 1 calc R . .
H22C H 0.5055 0.3147 0.8783 0.074 Uiso 1 1 calc R . .

loop_
_atom_site_aniso_label
_atom_site_aniso_U_11
_atom_site_aniso_U_22
_atom_site_aniso_U_33
_atom_site_aniso_U_23
_atom_site_aniso_U_13
_atom_site_aniso_U_12
Co1 0.0314(6) 0.0219(6) 0.0190(6) -0.0020(4) 0.0016(4) 0.0018(4)
O1 0.045(6) 0.018(4) 0.024(4) -0.001(3) 0.007(4) 0.002(3)
O2 0.040(5) 0.027(4) 0.016(4) -0.001(3) 0.001(3) 0.007(4)
C1 0.036(3) 0.0385(19) 0.0317(17) -0.0052(14) 0.0025(19) -0.003(2)
C2 0.036(3) 0.0385(19) 0.0317(17) -0.0052(14) 0.0025(19) -0.003(2)
C3 0.036(3) 0.0385(19) 0.0317(17) -0.0052(14) 0.0025(19) -0.003(2)
C4 0.036(3) 0.0385(19) 0.0317(17) -0.0052(14) 0.0025(19) -0.003(2)
C5 0.036(3) 0.0385(19) 0.0317(17) -0.0052(14) 0.0025(19) -0.003(2)
C6 0.036(3) 0.0385(19) 0.0317(17) -0.0052(14) 0.0025(19) -0.003(2)
F1 0.056(7) 0.029(4) 0.028(4) 0.001(3) 0.012(5) -0.008(5)
F2 0.064(7) 0.058(6) 0.024(5) -0.012(4) 0.005(4) -0.020(5)
F3 0.068(8) 0.030(4) 0.033(6) -0.006(4) 0.017(6) 0.004(5)
F4 0.0375(16) 0.038(2) 0.040(2) -0.0103(14) 0.0006(13) -0.0053(15)
F5 0.0375(16) 0.038(2) 0.040(2) -0.0103(14) 0.0006(13) -0.0053(15)
F6 0.0375(16) 0.038(2) 0.040(2) -0.0103(14) 0.0006(13) -0.0053(15)
F7 0.033(4) 0.041(5) 0.037(5) -0.009(4) 0.022(4) 0.001(3)
F8 0.037(5) 0.039(5) 0.054(5) -0.005(4) 0.007(5) -0.009(4)
F9 0.029(4) 0.052(5) 0.043(4) 0.001(3) -0.006(3) 0.007(3)
F10 0.065(11) 0.111(16) 0.055(10) -0.021(9) 0.000(8) 0.043(10)
F11 0.045(6) 0.033(5) 0.032(5) 0.003(3) -0.003(4) 0.012(4)
F12 0.053(8) 0.025(6) 0.017(4) -0.007(4) 0.004(5) 0.013(6)
O1A 0.032(5) 0.023(4) 0.019(4) -0.003(3) 0.000(3) 0.002(3)
O2A 0.036(5) 0.023(4) 0.018(4) -0.005(3) 0.001(3) -0.003(3)
C1A 0.036(3) 0.0385(19) 0.0317(17) -0.0052(14) 0.0025(19) -0.003(2)
C2A 0.036(3) 0.0385(19) 0.0317(17) -0.0052(14) 0.0025(19) -0.003(2)
C3A 0.036(3) 0.0385(19) 0.0317(17) -0.0052(14) 0.0025(19) -0.003(2)
C4A 0.036(3) 0.0385(19) 0.0317(17) -0.0052(14) 0.0025(19) -0.003(2)
C5A 0.036(3) 0.0385(19) 0.0317(17) -0.0052(14) 0.0025(19) -0.003(2)
C6A 0.036(3) 0.0385(19) 0.0317(17) -0.0052(14) 0.0025(19) -0.003(2)
F1A 0.035(5) 0.038(5) 0.035(5) 0.004(4) 0.010(5) -0.002(5)
F2A 0.047(5) 0.021(3) 0.021(4) -0.002(3) 0.007(3) -0.003(3)
F3A 0.055(7) 0.027(4) 0.022(5) -0.007(3) 0.009(5) 0.000(5)
F4A 0.0375(16) 0.038(2) 0.040(2) -0.0103(14) 0.0006(13) -0.0053(15)
F5A 0.0375(16) 0.038(2) 0.040(2) -0.0103(14) 0.0006(13) -0.0053(15)
F6A 0.0375(16) 0.038(2) 0.040(2) -0.0103(14) 0.0006(13) -0.0053(15)
F7A 0.046(5) 0.051(6) 0.053(7) -0.009(6) 0.012(6) -0.002(4)
F8A 0.022(4) 0.042(5) 0.037(4) -0.003(3) 0.000(4) 0.002(4)
F9A 0.032(4) 0.042(4) 0.036(4) -0.001(3) -0.007(3) -0.005(3)
F10A 0.047(7) 0.048(6) 0.017(4) 0.000(4) 0.000(5) 0.029(5)
F11A 0.048(7) 0.029(5) 0.037(5) 0.003(4) -0.004(5) 0.004(4)
F12A 0.072(13) 0.033(7) 0.044(9) -0.009(7) 0.007(6) 0.009(8)
N1 0.030(2) 0.030(2) 0.023(2) 0.0024(18) 0.0045(18) 0.0036(19)
C7 0.030(3) 0.034(3) 0.025(3) 0.004(2) 0.008(2) 0.000(2)
C8 0.036(3) 0.032(3) 0.036(3) -0.001(2) 0.010(2) -0.002(2)
C9 0.081(5) 0.036(4) 0.042(4) -0.002(3) 0.027(4) -0.008(4)
C10 0.083(6) 0.042(4) 0.046(4) -0.009(3) 0.031(4) -0.011(4)
C11 0.028(3) 0.033(3) 0.026(3) 0.006(2) 0.005(2) 0.003(2)
C12 0.031(3) 0.034(3) 0.027(3) 0.008(2) 0.002(2) 0.003(2)
C13 0.034(3) 0.046(4) 0.039(3) 0.016(3) 0.000(3) -0.002(3)
C14 0.040(4) 0.059(5) 0.051(4) 0.011(3) -0.003(3) -0.013(3)
C15 0.032(3) 0.029(3) 0.032(3) 0.002(2) 0.006(2) 0.003(2)
C16 0.036(3) 0.038(3) 0.030(3) 0.001(2) 0.006(2) 0.004(2)
C17 0.051(4) 0.037(4) 0.039(4) -0.004(3) 0.009(3) 0.010(3)
C18 0.052(4) 0.045(4) 0.046(4) -0.011(3) 0.012(3) 0.008(3)
C19 0.026(3) 0.038(3) 0.029(3) 0.001(2) 0.003(2) 0.005(2)
C20 0.029(3) 0.039(3) 0.036(3) -0.001(3) 0.007(2) 0.000(2)
C21 0.033(3) 0.046(4) 0.049(4) 0.004(3) 0.001(3) -0.001(3)
C22 0.033(3) 0.053(4) 0.061(5) 0.009(4) 0.001(3) -0.002(3)

loop_
_atom_type_symbol
_atom_type_description
_atom_type_scat_dispersion_real
_atom_type_scat_dispersion_imag
_atom_type_scat_source
C C 0.0033 0.0016 'International Tables Vol C Tables 4.2.6.8 and 6.1.1.4'
H H 0.0000 0.0000 'International Tables Vol C Tables 4.2.6.8 and 6.1.1.4'
N N 0.0061 0.0033 'International Tables Vol C Tables 4.2.6.8 and 6.1.1.4'
O O 0.0106 0.0060 'International Tables Vol C Tables 4.2.6.8 and 6.1.1.4'
F F 0.0171 0.0103 'International Tables Vol C Tables 4.2.6.8 and 6.1.1.4'
Co Co 0.3494 0.9721 'International Tables Vol C Tables 4.2.6.8 and 6.1.1.4'

loop_
_geom_angle_atom_site_label_1
_geom_angle_atom_site_label_2
_geom_angle_atom_site_label_3
_geom_angle
_geom_angle_site_symmetry_1
_geom_angle_site_symmetry_3
O1 Co1 O1 180.0(7) 3 .
O1 Co1 O2A 86.3(3) 3 3
O1 Co1 O2A 93.7(3) . 3
O1 Co1 O2A 93.7(3) 3 .
O1 Co1 O2A 86.3(3) . .
O2A Co1 O2A 180.0(4) 3 .
O1 Co1 O2 77.5(3) 3 3
O1 Co1 O2 102.5(3) . 3
O2A Co1 O2 27.3(3) 3 3
O2A Co1 O2 152.7(3) . 3
O1 Co1 O2 102.5(3) 3 .
O1 Co1 O2 77.5(3) . .
O2A Co1 O2 152.7(3) 3 .
O2A Co1 O2 27.3(3) . .
O2 Co1 O2 180.0(6) 3 .
O1 Co1 O1A 153.9(3) 3 .
O1 Co1 O1A 26.1(3) . .
O2A Co1 O1A 100.5(3) 3 .
O2A Co1 O1A 79.5(3) . .
O2 Co1 O1A 97.0(3) 3 .
O2 Co1 O1A 83.0(3) . .
O1 Co1 O1A 26.1(3) 3 3
O1 Co1 O1A 153.9(3) . 3
O2A Co1 O1A 79.5(3) 3 3
O2A Co1 O1A 100.5(3) . 3
O2 Co1 O1A 83.0(3) 3 3
O2 Co1 O1A 97.0(3) . 3
O1A Co1 O1A 180.00(8) . 3
C1 O1 Co1 103.3(7) . .
C4 O2 Co1 113.9(7) . .
O1 C1 C3 134.0(10) . .
O1 C1 C4 93.2(8) . .
C3 C1 C4 102.9(10) . .
O1 C1 C2 95.4(9) . .
C3 C1 C2 122.8(10) . .
C4 C1 C2 100.2(10) . .
F2 C2 F3 105.8(11) . .
F2 C2 F1 103.7(12) . .
F3 C2 F1 103.8(10) . .
F2 C2 C1 85.1(10) . .
F3 C2 C1 113.7(12) . .
F1 C2 C1 137.5(11) . .
F6 C3 F5 127.4(13) . .
F6 C3 F4 92.0(10) . .
F5 C3 F4 111.1(13) . .
F6 C3 C1 120.5(11) . .
F5 C3 C1 108.2(11) . .
F4 C3 C1 85.8(10) . .
O2 C4 C6 106.2(9) . .
O2 C4 C1 104.7(9) . .
C6 C4 C1 119.7(10) . .
O2 C4 C5 106.8(9) . .
C6 C4 C5 113.1(10) . .
C1 C4 C5 105.4(9) . .
F9 C5 F8 103.2(10) . .
F9 C5 F7 101.3(11) . .
F8 C5 F7 96.0(10) . .
F9 C5 C4 104.0(10) . .
F8 C5 C4 142.1(12) . .
F7 C5 C4 103.9(9) . .
F11 C6 F12 106.5(14) . .
F11 C6 F10 103.5(14) . .
F12 C6 F10 101.0(15) . .
F11 C6 C4 112.6(11) . .
F12 C6 C4 115.0(17) . .
F10 C6 C4 116.9(17) . .
C1A O1A Co1 117.3(7) . .
C4A O2A Co1 109.4(7) . .
O1A C1A C4A 103.3(10) . .
O1A C1A C3A 114.9(11) . .
C4A C1A C3A 81.2(10) . .
O1A C1A C2A 106.0(10) . .
C4A C1A C2A 127.3(12) . .
C3A C1A C2A 122.0(11) . .
F3A C2A F1A 108.5(12) . .
F3A C2A F2A 103.6(12) . .
F1A C2A F2A 101.4(11) . .
F3A C2A C1A 116.6(12) . .
F1A C2A C1A 120.2(12) . .
F2A C2A C1A 103.8(12) . .
F5A C3A F4A 105.3(12) . .
F5A C3A F6A 86.0(10) . .
F4A C3A F6A 104.6(11) . .
F5A C3A C1A 108.5(12) . .
F4A C3A C1A 98.4(11) . .
F6A C3A C1A 148.5(13) . .
F5A C3A C4A 101.1(11) . .
F4A C3A C4A 142.5(11) . .
F6A C3A C4A 103.4(11) . .
C1A C3A C4A 47.3(7) . .
O2A C4A C1A 117.3(11) . .
O2A C4A C6A 109.8(10) . .
C1A C4A C6A 128.6(11) . .
O2A C4A C3A 98.5(9) . .
C1A C4A C3A 51.5(7) . .
C6A C4A C3A 103.9(10) . .
F7A C5A F9A 104.2(12) . .
F7A C5A F8A 113.4(11) . .
F9A C5A F8A 87.2(9) . .
F11A C6A F12A 110.6(17) . .
F11A C6A F10A 102.4(13) . .
F12A C6A F10A 106.5(17) . .
F11A C6A C4A 108.4(11) . .
F12A C6A C4A 119(2) . .
F10A C6A C4A 108.7(14) . .
C15 N1 C19 113.0(4) . .
C15 N1 C7 104.3(4) . .
C19 N1 C7 112.0(4) . .
C15 N1 C11 111.9(4) . .
C19 N1 C11 103.9(4) . .
C7 N1 C11 111.9(4) . .
C8 C7 N1 116.0(5) . .
C8 C7 H7A 108.3 . .
N1 C7 H7A 108.3 . .
C8 C7 H7B 108.3 . .
N1 C7 H7B 108.3 . .
H7A C7 H7B 107.4 . .
C7 C8 C9 108.7(5) . .
C7 C8 H8A 110.0 . .
C9 C8 H8A 110.0 . .
C7 C8 H8B 110.0 . .
C9 C8 H8B 110.0 . .
H8A C8 H8B 108.3 . .
C10 C9 C8 112.2(6) . .
C10 C9 H9A 109.2 . .
C8 C9 H9A 109.2 . .
C10 C9 H9B 109.2 . .
C8 C9 H9B 109.2 . .
H9A C9 H9B 107.9 . .
C9 C10 H10A 109.5 . .
C9 C10 H10B 109.5 . .
H10A C10 H10B 109.5 . .
C9 C10 H10C 109.5 . .
H10A C10 H10C 109.5 . .
H10B C10 H10C 109.5 . .
C12 C11 N1 116.3(4) . .
C12 C11 H11A 108.2 . .
N1 C11 H11A 108.2 . .
C12 C11 H11B 108.2 . .
N1 C11 H11B 108.2 . .
H11A C11 H11B 107.4 . .
C11 C12 C13 109.3(5) . .
C11 C12 H12A 109.8 . .
C13 C12 H12A 109.8 . .
C11 C12 H12B 109.8 . .
C13 C12 H12B 109.8 . .
H12A C12 H12B 108.3 . .
C12 C13 C14 112.0(5) . .
C12 C13 H13A 109.2 . .
C14 C13 H13A 109.2 . .
C12 C13 H13B 109.2 . .
C14 C13 H13B 109.2 . .
H13A C13 H13B 107.9 . .
C13 C14 H14A 109.5 . .
C13 C14 H14B 109.5 . .
H14A C14 H14B 109.5 . .
C13 C14 H14C 109.5 . .
H14A C14 H14C 109.5 . .
H14B C14 H14C 109.5 . .
C16 C15 N1 116.7(5) . .
C16 C15 H15A 108.1 . .
N1 C15 H15A 108.1 . .
C16 C15 H15B 108.1 . .
N1 C15 H15B 108.1 . .
H15A C15 H15B 107.3 . .
C15 C16 C17 110.5(5) . .
C15 C16 H16A 109.6 . .
C17 C16 H16A 109.6 . .
C15 C16 H16B 109.6 . .
C17 C16 H16B 109.6 . .
H16A C16 H16B 108.1 . .
C16 C17 C18 111.5(6) . .
C16 C17 H17A 109.3 . .
C18 C17 H17A 109.3 . .
C16 C17 H17B 109.3 . .
C18 C17 H17B 109.3 . .
H17A C17 H17B 108.0 . .
C17 C18 H18A 109.5 . .
C17 C18 H18B 109.5 . .
H18A C18 H18B 109.5 . .
C17 C18 H18C 109.5 . .
H18A C18 H18C 109.5 . .
H18B C18 H18C 109.5 . .
N1 C19 C20 116.8(5) . .
N1 C19 H19A 108.1 . .
C20 C19 H19A 108.1 . .
N1 C19 H19B 108.1 . .
C20 C19 H19B 108.1 . .
H19A C19 H19B 107.3 . .
C21 C20 C19 107.7(5) . .
C21 C20 H20A 110.2 . .
C19 C20 H20A 110.2 . .
C21 C20 H20B 110.2 . .
C19 C20 H20B 110.2 . .
H20A C20 H20B 108.5 . .
C22 C21 C20 112.6(6) . .
C22 C21 H21A 109.1 . .
C20 C21 H21A 109.1 . .
C22 C21 H21B 109.1 . .
C20 C21 H21B 109.1 . .
H21A C21 H21B 107.8 . .
C21 C22 H22A 109.5 . .
C21 C22 H22B 109.5 . .
H22A C22 H22B 109.5 . .
C21 C22 H22C 109.5 . .
H22A C22 H22C 109.5 . .
H22B C22 H22C 109.5 . .

loop_
_geom_bond_atom_site_label_1
_geom_bond_atom_site_label_2
_geom_bond_distance
_geom_bond_site_symmetry_2
Co1 O1 1.929(8) 3
Co1 O1 1.929(8) .
Co1 O2A 1.936(8) 3
Co1 O2A 1.936(8) .
Co1 O2 1.988(7) 3
Co1 O2 1.988(7) .
Co1 O1A 1.998(7) .
Co1 O1A 1.998(7) 3
O1 C1 1.535(14) .
O2 C4 1.384(12) .
C1 C3 1.668(15) .
C1 C4 1.539(15) .
C1 C2 1.617(15) .
C2 F2 1.231(17) .
C2 F3 1.339(13) .
C2 F1 1.326(14) .
C3 F6 1.298(16) .
C3 F5 1.281(16) .
C3 F4 1.309(17) .
C4 C6 1.569(15) .
C4 C5 1.647(15) .
C5 F9 1.317(15) .
C5 F8 1.334(14) .
C5 F7 1.383(15) .
C6 F11 1.297(15) .
C6 F12 1.331(16) .
C6 F10 1.313(18) .
O1A C1A 1.432(14) .
O2A C4A 1.382(13) .
C1A C4A 1.418(16) .
C1A C3A 1.509(15) .
C1A C2A 1.528(16) .
C2A F3A 1.295(15) .
C2A F1A 1.296(16) .
C2A F2A 1.335(16) .
C3A F5A 1.318(17) .
C3A F4A 1.357(17) .
C3A F6A 1.356(16) .
C3A C4A 1.91(2) .
C4A C6A 1.532(16) .
C5A F7A 1.279(15) .
C5A F9A 1.351(15) .
C5A F8A 1.327(15) .
C6A F11A 1.298(16) .
C6A F12A 1.257(19) .
C6A F10A 1.294(18) .
N1 C15 1.518(7) .
N1 C19 1.517(7) .
N1 C7 1.521(7) .
N1 C11 1.530(7) .
C7 C8 1.518(8) .
C7 H7A 0.9900 .
C7 H7B 0.9900 .
C8 C9 1.536(9) .
C8 H8A 0.9900 .
C8 H8B 0.9900 .
C9 C10 1.518(11) .
C9 H9A 0.9900 .
C9 H9B 0.9900 .
C10 H10A 0.9800 .
C10 H10B 0.9800 .
C10 H10C 0.9800 .
C11 C12 1.515(8) .
C11 H11A 0.9900 .
C11 H11B 0.9900 .
C12 C13 1.525(8) .
C12 H12A 0.9900 .
C12 H12B 0.9900 .
C13 C14 1.522(9) .
C13 H13A 0.9900 .
C13 H13B 0.9900 .
C14 H14A 0.9800 .
C14 H14B 0.9800 .
C14 H14C 0.9800 .
C15 C16 1.514(8) .
C15 H15A 0.9900 .
C15 H15B 0.9900 .
C16 C17 1.529(9) .
C16 H16A 0.9900 .
C16 H16B 0.9900 .
C17 C18 1.521(9) .
C17 H17A 0.9900 .
C17 H17B 0.9900 .
C18 H18A 0.9800 .
C18 H18B 0.9800 .
C18 H18C 0.9800 .
C19 C20 1.518(8) .
C19 H19A 0.9900 .
C19 H19B 0.9900 .
C20 C21 1.531(9) .
C20 H20A 0.9900 .
C20 H20B 0.9900 .
C21 C22 1.519(9) .
C21 H21A 0.9900 .
C21 H21B 0.9900 .
C22 H22A 0.9800 .
C22 H22B 0.9800 .
C22 H22C 0.9800 .
